data_4061088
loop_
_publ_author_name
'Strohmann, Carsten'
'Strohfeldt, Katja'
'Schildbach, Daniel'
'McGrath, Matthew J.'
'O'Brien, Peter'

_publ_section_title
;
 Crystal Structures of (+)-Sparteine Surrogate Adducts of Methyllithium
 and Phenyllithium
;
_journal_coden_ASTM ORGND7
_journal_issue 23
_journal_name_full Organometallics
_journal_page_first 5389
_journal_page_last 5391
_journal_paper_doi 10.1021/om0494871
_journal_volume 23
_journal_year 2004
_chemical_absolute_configuration syn
_chemical_formula_moiety 'C26 H50 Li2 N4'
_chemical_formula_sum 'C26 H50 Li2 N4'
_chemical_formula_weight 432.58
_space_group_IT_number 18
_symmetry_cell_setting orthorhombic
_symmetry_space_group_name_Hall 'P 2 2ab'
_symmetry_space_group_name_H-M 'P 21 21 2'
_cell_angle_alpha 90
_cell_angle_beta 90
_cell_angle_gamma 90
_cell_formula_units_Z 2
_cell_length_a 10.071(3)
_cell_length_b 13.909(7)
_cell_length_c 9.755(3)
_cell_measurement_temperature 173(2)
_cell_volume 1366.5(9)
_diffrn_ambient_temperature 173(2)
_exptl_crystal_density_diffrn 1.051
_refine_diff_density_rms 0.059
_cod_database_code 4061088

loop_
_symmetry_equiv_pos_as_xyz
'x, y, z'
'-x, -y, z'
'x+1/2, -y+1/2, -z'
'-x+1/2, y+1/2, -z'

loop_
_atom_site_label
_atom_site_type_symbol
_atom_site_fract_x
_atom_site_fract_y
_atom_site_fract_z
_atom_site_U_iso_or_equiv
_atom_site_adp_type
_atom_site_occupancy
_atom_site_symmetry_multiplicity
_atom_site_calc_flag
_atom_site_refinement_flags
_atom_site_disorder_assembly
_atom_site_disorder_group
C1 C 0.1376(3) 1.0908(2) 0.2663(4) 0.0418(7) Uani 1 1 d . . .
H1A H 0.151(4) 1.126(3) 0.183(4) 0.074(11) Uiso 1 1 d . . .
H1B H 0.216(5) 1.062(4) 0.292(5) 0.108(16) Uiso 1 1 d . . .
H1C H 0.125(4) 1.148(3) 0.324(4) 0.091(13) Uiso 1 1 d . . .
C2 C 0.1782(4) 0.9188(3) 0.5420(3) 0.0695(11) Uani 1 1 d . . .
H2A H 0.2168 0.983 0.5302 0.104 Uiso 1 1 calc R . .
H2B H 0.2229 0.8858 0.6178 0.104 Uiso 1 1 calc R . .
H2C H 0.0833 0.9247 0.5625 0.104 Uiso 1 1 calc R . .
C3 C 0.1406(3) 0.7653(2) 0.4327(3) 0.0570(9) Uani 1 1 d . . .
H3A H 0.0434 0.77 0.4457 0.068 Uiso 1 1 calc R . .
H3B H 0.1789 0.7362 0.5165 0.068 Uiso 1 1 calc R . .
C4 C 0.1697(3) 0.6992(2) 0.3094(3) 0.0542(8) Uani 1 1 d . . .
H4 H 0.1324 0.6342 0.3299 0.065 Uiso 1 1 calc R . .
C5 C 0.3202(3) 0.6898(2) 0.2955(4) 0.0536(9) Uani 1 1 d . . .
H5A H 0.3432 0.6439 0.2217 0.064 Uiso 1 1 calc R . .
H5B H 0.3598 0.667 0.3824 0.064 Uiso 1 1 calc R . .
C6 C 0.3709(3) 0.7905(2) 0.2605(3) 0.0427(7) Uani 1 1 d . . .
H6 H 0.4696 0.7869 0.251 0.051 Uiso 1 1 calc R . .
C7 C 0.3395(3) 0.8583(3) 0.3804(3) 0.0488(8) Uani 1 1 d . . .
H7A H 0.3892 0.8366 0.4623 0.059 Uiso 1 1 calc R . .
H7B H 0.371 0.9237 0.3571 0.059 Uiso 1 1 calc R . .
C8 C 0.3132(3) 0.8213(2) 0.1205(3) 0.0405(7) Uani 1 1 d . . .
H8 H 0.3372 0.7701 0.053 0.049 Uiso 1 1 calc R . .
C9 C 0.1106(3) 0.7339(2) 0.1736(3) 0.0487(8) Uani 1 1 d . . .
H9A H 0.1264 0.6842 0.1028 0.058 Uiso 1 1 calc R . .
H9B H 0.0133 0.7409 0.1846 0.058 Uiso 1 1 calc R . .
C10 C 0.3704(3) 0.9155(2) 0.0666(3) 0.0449(7) Uani 1 1 d . . .
H10A H 0.4683 0.9102 0.0615 0.054 Uiso 1 1 calc R . .
H10B H 0.3486 0.968 0.1313 0.054 Uiso 1 1 calc R . .
C11 C 0.3161(3) 0.9406(2) -0.0751(3) 0.0519(8) Uani 1 1 d . . .
H11A H 0.349 1.0046 -0.1036 0.062 Uiso 1 1 calc R . .
H11B H 0.3467 0.8926 -0.1431 0.062 Uiso 1 1 calc R . .
C12 C 0.1649(3) 0.9412(2) -0.0691(3) 0.0496(8) Uani 1 1 d . . .
H12A H 0.1346 0.9944 -0.0094 0.06 Uiso 1 1 calc R . .
H12B H 0.1286 0.9522 -0.1621 0.06 Uiso 1 1 calc R . .
C13 C 0.1134(3) 0.8464(2) -0.0137(3) 0.0471(8) Uani 1 1 d . . .
H13A H 0.0152 0.8483 -0.0102 0.057 Uiso 1 1 calc R . .
H13B H 0.1396 0.7938 -0.0765 0.057 Uiso 1 1 calc R . .
Li Li 0.0823(5) 0.9345(4) 0.2608(5) 0.0433(11) Uani 1 1 d . . .
N1 N 0.1958(2) 0.86289(19) 0.4147(2) 0.0450(6) Uani 1 1 d . . .
N2 N 0.1660(2) 0.82636(17) 0.1251(2) 0.0375(6) Uani 1 1 d . . .

loop_
_atom_site_aniso_label
_atom_site_aniso_U_11
_atom_site_aniso_U_22
_atom_site_aniso_U_33
_atom_site_aniso_U_23
_atom_site_aniso_U_13
_atom_site_aniso_U_12
C1 0.0327(15) 0.0404(17) 0.0521(18) -0.0065(15) -0.0034(14) 0.0032(14)
C2 0.068(2) 0.100(3) 0.0400(17) -0.0098(18) -0.0022(17) 0.021(2)
C3 0.0505(19) 0.064(2) 0.0564(18) 0.0213(17) 0.0068(16) 0.0057(17)
C4 0.0464(18) 0.0456(19) 0.071(2) 0.0110(16) 0.0046(16) 0.0019(15)
C5 0.0502(18) 0.048(2) 0.0628(19) 0.0100(16) 0.0013(16) 0.0112(16)
C6 0.0337(14) 0.0462(16) 0.0483(16) -0.0016(14) -0.0021(13) 0.0056(13)
C7 0.0379(17) 0.059(2) 0.0495(17) 0.0006(14) -0.0083(13) 0.0094(14)
C8 0.0306(14) 0.0434(17) 0.0475(15) -0.0070(14) 0.0020(12) 0.0043(12)
C9 0.0447(17) 0.0374(17) 0.0641(19) -0.0010(15) -0.0012(15) -0.0043(14)
C10 0.0363(15) 0.0440(16) 0.0546(17) 0.0009(14) 0.0071(14) -0.0001(13)
C11 0.0503(18) 0.0521(19) 0.0533(18) 0.0063(16) 0.0118(16) 0.0086(14)
C12 0.0508(19) 0.056(2) 0.0423(16) 0.0012(15) 0.0012(15) 0.0083(15)
C13 0.0449(17) 0.0494(19) 0.0470(17) -0.0082(14) -0.0081(13) 0.0013(14)
Li 0.034(2) 0.049(3) 0.047(3) -0.003(2) -0.005(2) 0.000(2)
N1 0.0396(14) 0.0545(16) 0.0409(13) -0.0017(11) 0.0022(11) 0.0068(12)
N2 0.0310(12) 0.0384(13) 0.0431(12) -0.0018(10) -0.0027(10) -0.0019(10)

loop_
_geom_bond_atom_site_label_1
_geom_bond_atom_site_label_2
_geom_bond_distance
_geom_bond_site_symmetry_2
_geom_bond_publ_flag
C1 Li 2.243(6) 2_575 ?
C1 Li 2.245(6) . ?
C2 N1 1.476(4) . ?
C3 N1 1.477(4) . ?
C3 C4 1.542(5) . ?
C4 C5 1.528(4) . ?
C4 C9 1.530(5) . ?
C5 C6 1.529(4) . ?
C6 C7 1.535(4) . ?
C6 C8 1.544(4) . ?
C7 N1 1.487(4) . ?
C8 N2 1.485(3) . ?
C8 C10 1.524(4) . ?
C9 N2 1.480(4) . ?
C10 C11 1.527(4) . ?
C11 C12 1.524(4) . ?
C12 C13 1.517(5) . ?
C13 N2 1.480(4) . ?
Li N1 2.134(6) . ?
Li N2 2.174(6) . ?
Li C1 2.243(6) 2_575 ?
Li Li 2.463(10) 2_575 ?
